data_7007021
loop_
_publ_author_name
'Liu, Fenghui'
'Chen, Wanzhi'
'Wang, Daqi'

_publ_section_title
;
 Synthesis and characterization of amidate bridged dimeric and
 oligomeric platinum complexes having short platinum-platinum
 interactions.
;
_journal_issue 28
_journal_name_full 'Dalton transactions (Cambridge, England : 2003)'
_journal_page_first 3445
_journal_page_last 3453
_journal_paper_doi 10.1039/b516410a
_journal_year 2006
_chemical_formula_sum 'C26 H60 N12 O16 Pd Pt2'
_chemical_formula_weight 1293.44
_chemical_name_systematic
;
?
;
_space_group_IT_number 2
_symmetry_cell_setting triclinic
_symmetry_space_group_name_Hall '-P 1'
_symmetry_space_group_name_H-M 'P -1'
_atom_sites_solution_hydrogens geom
_atom_sites_solution_primary direct
_atom_sites_solution_secondary difmap
_audit_creation_method SHELXL-97
_cell_angle_alpha 113.877(5)
_cell_angle_beta 104.490(6)
_cell_angle_gamma 103.086(6)
_cell_formula_units_Z 1
_cell_length_a 10.644(5)
_cell_length_b 11.104(5)
_cell_length_c 11.577(5)
_cell_measurement_temperature 293(2)
_cell_volume 1125.4(9)
_computing_cell_refinement 'Bruker SMART'
_computing_data_collection 'Bruker SMART'
_computing_data_reduction 'Bruker SAINT'
_computing_molecular_graphics 'Bruker SHELXTL'
_computing_publication_material 'Bruker SHELXTL'
_computing_structure_refinement 'SHELXL-97 (Sheldrick, 1997)'
_computing_structure_solution 'SHELXS-97 (Sheldrick, 1990)'
_diffrn_ambient_temperature 293(2)
_diffrn_measured_fraction_theta_full 0.856
_diffrn_measured_fraction_theta_max 0.856
_diffrn_measurement_device_type 'CCD area detector'
_diffrn_measurement_method 'phi and omega scans'
_diffrn_radiation_monochromator graphite
_diffrn_radiation_source 'fine-focus sealed tube'
_diffrn_radiation_type MoK\a
_diffrn_radiation_wavelength 0.71073
_diffrn_reflns_av_R_equivalents 0.0260
_diffrn_reflns_av_sigmaI/netI 0.0521
_diffrn_reflns_limit_h_max 7
_diffrn_reflns_limit_h_min -11
_diffrn_reflns_limit_k_max 12
_diffrn_reflns_limit_k_min -12
_diffrn_reflns_limit_l_max 12
_diffrn_reflns_limit_l_min -8
_diffrn_reflns_number 3323
_diffrn_reflns_theta_full 22.98
_diffrn_reflns_theta_max 22.98
_diffrn_reflns_theta_min 4.82
_exptl_absorpt_coefficient_mu 6.669
_exptl_absorpt_correction_T_max 0.6904
_exptl_absorpt_correction_T_min 0.2760
_exptl_absorpt_correction_type multi-scan
_exptl_absorpt_process_details sadabs
_exptl_crystal_colour red
_exptl_crystal_density_diffrn 1.908
_exptl_crystal_density_method 'not measured'
_exptl_crystal_description plate
_exptl_crystal_F_000 630
_exptl_crystal_size_max 0.26
_exptl_crystal_size_mid 0.22
_exptl_crystal_size_min 0.06
_refine_diff_density_max 2.513
_refine_diff_density_min -1.935
_refine_diff_density_rms 0.220
_refine_ls_extinction_method none
_refine_ls_goodness_of_fit_ref 1.076
_refine_ls_hydrogen_treatment constr
_refine_ls_matrix_type full
_refine_ls_number_parameters 253
_refine_ls_number_reflns 2679
_refine_ls_number_restraints 1393
_refine_ls_restrained_S_all 0.931
_refine_ls_R_factor_all 0.0617
_refine_ls_R_factor_gt 0.0564
_refine_ls_shift/su_max 0.001
_refine_ls_shift/su_mean 0.000
_refine_ls_structure_factor_coef Fsqd
_refine_ls_weighting_details 'calc w=1/[\s^2^(Fo^2^)+(0.1034P)^2^+10.1755P] where P=(Fo^2^+2Fc^2^)/3'
_refine_ls_weighting_scheme calc
_refine_ls_wR_factor_gt 0.1558
_refine_ls_wR_factor_ref 0.1615
_reflns_number_gt 2398
_reflns_number_total 2679
_reflns_threshold_expression >2sigma(I)
_cod_data_source_file b516410a.txt
_cod_data_source_block pr
_cod_depositor_comments
;
The following automatic conversions were performed:
'_symmetry_cell_setting' value 'Triclinic' changed to 'triclinic'
according to '/home/saulius/struct/CIF-dictionaries/cif_core.dic'
dictionary named 'cif_core.dic' version 2.4.1 from 2010-06-29.

Automatic conversion script
Id: cif_fix_enum 1527 2010-12-29 10:47:43Z saulius 
;
_cod_original_sg_symbol_H-M P-1
_cod_database_code 7007021

loop_
_symmetry_equiv_pos_as_xyz
'x, y, z'
'-x, -y, -z'

loop_
_atom_site_label
_atom_site_type_symbol
_atom_site_fract_x
_atom_site_fract_y
_atom_site_fract_z
_atom_site_U_iso_or_equiv
_atom_site_adp_type
_atom_site_occupancy
_atom_site_symmetry_multiplicity
_atom_site_calc_flag
_atom_site_refinement_flags
_atom_site_disorder_assembly
_atom_site_disorder_group
Pd1 Pd 0.5000 1.0000 0.5000 0.0325(3) Uani 1 2 d S . .
Pt1 Pt 0.61443(5) 0.95307(5) 0.70219(4) 0.0393(2) Uani 1 1 d . . .
N1 N 0.6042(14) 0.7775(15) 0.5438(14) 0.0672(18) Uani 1 1 d U . .
H1 H 0.6391 0.7232 0.5654 0.081 Uiso 1 1 calc R . .
N2 N 0.4136(14) 0.8654(14) 0.6699(13) 0.0632(17) Uani 1 1 d U . .
H2 H 0.3979 0.8301 0.7210 0.076 Uiso 1 1 calc R . .
N3 N 0.6419(14) 1.1409(15) 0.8638(14) 0.0691(19) Uani 1 1 d U . .
H3D H 0.5980 1.1878 0.8314 0.083 Uiso 1 1 calc R . .
H3E H 0.6022 1.1220 0.9176 0.083 Uiso 1 1 calc R . .
N4 N 0.8216(15) 1.0556(15) 0.7462(15) 0.0743(19) Uani 1 1 d U . .
H4D H 0.8749 1.0164 0.7805 0.089 Uiso 1 1 calc R . .
H4E H 0.8335 1.0492 0.6699 0.089 Uiso 1 1 calc R . .
N5 N 0.5923(13) 0.8587(15) 0.9721(13) 0.073(2) Uani 1 1 d DU . .
N6 N 0.8584(15) 0.7419(14) 0.7753(14) 0.082(2) Uani 1 1 d DU . .
O1 O 0.4958(11) 0.8110(11) 0.3701(10) 0.0618(12) Uani 1 1 d U . .
O2 O 0.3144(11) 0.9029(11) 0.4947(10) 0.0618(12) Uani 1 1 d U . .
O3 O 0.4646(10) 0.8292(13) 0.9164(11) 0.076(2) Uani 1 1 d DU . .
O4 O 0.6731(12) 0.8839(14) 0.9169(12) 0.087(2) Uani 1 1 d DU . .
O5 O 0.6393(13) 0.8637(15) 1.0833(11) 0.096(3) Uani 1 1 d DU . .
O6 O 0.9355(14) 0.8702(12) 0.8371(13) 0.108(3) Uani 1 1 d DU . .
O7 O 0.9017(16) 0.6732(14) 0.8354(14) 0.120(4) Uani 1 1 d DU . .
O8 O 0.8004(15) 0.6761(14) 0.6545(12) 0.114(3) Uani 1 1 d DU . .
C1 C 0.5523(18) 0.7358(18) 0.4145(17) 0.0671(19) Uani 1 1 d U . .
C2 C 0.5529(18) 0.6043(18) 0.3055(17) 0.069(2) Uani 1 1 d U . .
C3 C 0.596(2) 0.507(2) 0.353(2) 0.092(3) Uani 1 1 d U . .
H3A H 0.6698 0.5617 0.4416 0.138 Uiso 1 1 calc R . .
H3B H 0.6270 0.4469 0.2893 0.138 Uiso 1 1 calc R . .
H3C H 0.5170 0.4490 0.3576 0.138 Uiso 1 1 calc R . .
C4 C 0.670(2) 0.659(2) 0.255(2) 0.095(4) Uani 1 1 d U . .
H4A H 0.6348 0.6978 0.1992 0.143 Uiso 1 1 calc R . .
H4B H 0.6923 0.5805 0.2020 0.143 Uiso 1 1 calc R . .
H4C H 0.7521 0.7301 0.3326 0.143 Uiso 1 1 calc R . .
C5 C 0.418(2) 0.526(2) 0.185(2) 0.101(4) Uani 1 1 d U . .
H5A H 0.3542 0.4619 0.1993 0.152 Uiso 1 1 calc R . .
H5B H 0.4331 0.4733 0.1043 0.152 Uiso 1 1 calc R . .
H5C H 0.3782 0.5922 0.1740 0.152 Uiso 1 1 calc R . .
C6 C 0.3043(17) 0.8561(17) 0.5803(16) 0.0635(19) Uani 1 1 d U . .
C7 C 0.1555(16) 0.7851(17) 0.5634(16) 0.062(2) Uani 1 1 d U . .
C8 C 0.0791(19) 0.6545(19) 0.4179(18) 0.080(3) Uani 1 1 d U . .
H8A H 0.0871 0.6834 0.3514 0.120 Uiso 1 1 calc R . .
H8B H -0.0177 0.6144 0.4013 0.120 Uiso 1 1 calc R . .
H8C H 0.1208 0.5850 0.4108 0.120 Uiso 1 1 calc R . .
C9 C 0.0829(17) 0.8936(18) 0.5805(18) 0.070(3) Uani 1 1 d U . .
H9A H 0.1316 0.9743 0.6706 0.105 Uiso 1 1 calc R . .
H9B H -0.0120 0.8503 0.5680 0.105 Uiso 1 1 calc R . .
H9C H 0.0839 0.9236 0.5136 0.105 Uiso 1 1 calc R . .
C10 C 0.1521(18) 0.7387(18) 0.6722(17) 0.070(3) Uani 1 1 d U . .
H10A H 0.1927 0.6678 0.6602 0.104 Uiso 1 1 calc R . .
H10B H 0.0572 0.7003 0.6619 0.104 Uiso 1 1 calc R . .
H10C H 0.2045 0.8192 0.7619 0.104 Uiso 1 1 calc R . .
C11 C 0.7864(18) 1.230(2) 0.9445(18) 0.080(2) Uani 1 1 d DU . .
H11 H 0.8187 1.1845 0.9964 0.096 Uiso 1 1 calc R . .
C12 C 0.8613(19) 1.207(2) 0.8487(18) 0.083(2) Uani 1 1 d DU . .
H12A H 0.8434 1.2587 0.8003 0.100 Uiso 1 1 calc R . .
H12B H 0.9609 1.2460 0.9021 0.100 Uiso 1 1 calc R . .
C13 C 0.815(2) 1.371(2) 1.050(2) 0.105(4) Uani 1 1 d U . .
H13A H 0.9040 1.4044 1.1219 0.157 Uiso 1 1 calc R . .
H13B H 0.7435 1.3697 1.0858 0.157 Uiso 1 1 calc R . .
H13C H 0.8183 1.4339 1.0117 0.157 Uiso 1 1 calc R . .

loop_
_atom_site_aniso_label
_atom_site_aniso_U_11
_atom_site_aniso_U_22
_atom_site_aniso_U_33
_atom_site_aniso_U_23
_atom_site_aniso_U_13
_atom_site_aniso_U_12
Pd1 0.0407(7) 0.0333(7) 0.0305(7) 0.0187(6) 0.0168(5) 0.0161(5)
Pt1 0.0447(4) 0.0494(4) 0.0340(3) 0.0257(3) 0.0181(2) 0.0214(2)
N1 0.083(3) 0.079(3) 0.068(3) 0.049(2) 0.039(2) 0.041(3)
N2 0.080(3) 0.076(3) 0.066(3) 0.051(2) 0.040(2) 0.041(3)
N3 0.082(3) 0.081(3) 0.068(3) 0.048(3) 0.037(3) 0.038(3)
N4 0.083(3) 0.086(3) 0.070(3) 0.045(3) 0.036(3) 0.039(3)
N5 0.086(3) 0.083(3) 0.069(3) 0.049(3) 0.036(3) 0.036(3)
N6 0.092(3) 0.087(3) 0.074(3) 0.042(3) 0.034(3) 0.035(3)
O1 0.078(2) 0.075(2) 0.065(2) 0.050(2) 0.0388(19) 0.042(2)
O2 0.078(2) 0.075(2) 0.065(2) 0.050(2) 0.0388(19) 0.042(2)
O3 0.085(4) 0.092(4) 0.069(4) 0.048(3) 0.037(3) 0.038(3)
O4 0.092(4) 0.095(4) 0.083(4) 0.051(3) 0.030(3) 0.039(3)
O5 0.103(5) 0.104(5) 0.078(4) 0.046(4) 0.026(4) 0.038(4)
O6 0.106(4) 0.105(4) 0.092(4) 0.035(4) 0.033(4) 0.035(4)
O7 0.113(5) 0.110(5) 0.101(5) 0.035(5) 0.024(5) 0.034(5)
O8 0.107(4) 0.108(4) 0.094(4) 0.030(4) 0.025(4) 0.035(4)
C1 0.082(3) 0.078(3) 0.068(3) 0.048(3) 0.039(3) 0.041(3)
C2 0.084(3) 0.078(3) 0.070(3) 0.046(3) 0.037(3) 0.044(3)
C3 0.102(5) 0.090(5) 0.084(5) 0.039(4) 0.033(4) 0.042(4)
C4 0.100(5) 0.095(5) 0.081(5) 0.028(5) 0.043(5) 0.039(5)
C5 0.100(5) 0.091(5) 0.090(5) 0.028(5) 0.027(5) 0.039(5)
C6 0.079(3) 0.076(3) 0.066(3) 0.050(3) 0.038(3) 0.041(3)
C7 0.077(3) 0.075(3) 0.066(3) 0.050(3) 0.041(3) 0.040(3)
C8 0.084(5) 0.083(5) 0.075(5) 0.037(4) 0.037(4) 0.031(5)
C9 0.077(5) 0.081(5) 0.076(5) 0.046(4) 0.040(4) 0.041(5)
C10 0.080(5) 0.080(4) 0.072(4) 0.049(4) 0.041(4) 0.035(4)
C11 0.087(3) 0.086(3) 0.074(3) 0.041(3) 0.035(3) 0.036(3)
C12 0.088(3) 0.089(3) 0.075(3) 0.040(3) 0.036(3) 0.033(3)
C13 0.103(6) 0.100(5) 0.087(5) 0.034(5) 0.028(5) 0.029(5)

loop_
_atom_type_symbol
_atom_type_description
_atom_type_scat_dispersion_real
_atom_type_scat_dispersion_imag
_atom_type_scat_source
C C 0.0033 0.0016 'International Tables Vol C Tables 4.2.6.8 and 6.1.1.4'
H H 0.0000 0.0000 'International Tables Vol C Tables 4.2.6.8 and 6.1.1.4'
N N 0.0061 0.0033 'International Tables Vol C Tables 4.2.6.8 and 6.1.1.4'
O O 0.0106 0.0060 'International Tables Vol C Tables 4.2.6.8 and 6.1.1.4'
Pd Pd -0.9988 1.0072 'International Tables Vol C Tables 4.2.6.8 and 6.1.1.4'
Pt Pt -1.7033 8.3905 'International Tables Vol C Tables 4.2.6.8 and 6.1.1.4'

loop_
_geom_angle_atom_site_label_1
_geom_angle_atom_site_label_2
_geom_angle_atom_site_label_3
_geom_angle
_geom_angle_site_symmetry_1
_geom_angle_site_symmetry_3
_geom_angle_publ_flag
O2 Pd1 O2 180.0 2_676 . ?
O2 Pd1 O1 90.6(4) 2_676 . ?
O2 Pd1 O1 89.4(4) . . ?
O2 Pd1 O1 89.4(4) 2_676 2_676 ?
O2 Pd1 O1 90.6(4) . 2_676 ?
O1 Pd1 O1 180.0 . 2_676 ?
O2 Pd1 Pt1 92.8(3) 2_676 . ?
O2 Pd1 Pt1 87.2(3) . . ?
O1 Pd1 Pt1 87.4(3) . . ?
O1 Pd1 Pt1 92.6(3) 2_676 . ?
O2 Pd1 Pt1 87.2(3) 2_676 2_676 ?
O2 Pd1 Pt1 92.8(3) . 2_676 ?
O1 Pd1 Pt1 92.6(3) . 2_676 ?
O1 Pd1 Pt1 87.4(3) 2_676 2_676 ?
Pt1 Pd1 Pt1 180.0 . 2_676 ?
N2 Pt1 N1 92.3(6) . . ?
N2 Pt1 N3 92.8(5) . . ?
N1 Pt1 N3 174.8(5) . . ?
N2 Pt1 N4 176.1(5) . . ?
N1 Pt1 N4 91.6(6) . . ?
N3 Pt1 N4 83.3(6) . . ?
N2 Pt1 Pd1 82.0(3) . . ?
N1 Pt1 Pd1 81.4(4) . . ?
N3 Pt1 Pd1 98.2(4) . . ?
N4 Pt1 Pd1 98.5(4) . . ?
C1 N1 Pt1 128.7(11) . . ?
C1 N1 H1 115.7 . . ?
Pt1 N1 H1 115.7 . . ?
C6 N2 Pt1 127.3(10) . . ?
C6 N2 H2 116.4 . . ?
Pt1 N2 H2 116.4 . . ?
C11 N3 Pt1 112.9(10) . . ?
C11 N3 H3D 109.0 . . ?
Pt1 N3 H3D 109.0 . . ?
C11 N3 H3E 109.0 . . ?
Pt1 N3 H3E 109.0 . . ?
H3D N3 H3E 107.8 . . ?
C12 N4 Pt1 107.0(10) . . ?
C12 N4 H4D 110.3 . . ?
Pt1 N4 H4D 110.3 . . ?
C12 N4 H4E 110.3 . . ?
Pt1 N4 H4E 110.3 . . ?
H4D N4 H4E 108.6 . . ?
O5 N5 O4 119.3(12) . . ?
O5 N5 O3 120.1(11) . . ?
O4 N5 O3 120.6(11) . . ?
O8 N6 O6 122.4(13) . . ?
O8 N6 O7 116.4(13) . . ?
O6 N6 O7 112.5(12) . . ?
C1 O1 Pd1 121.6(10) . . ?
C6 O2 Pd1 121.4(10) . . ?
N1 C1 O1 120.7(15) . . ?
N1 C1 C2 124.1(14) . . ?
O1 C1 C2 115.2(13) . . ?
C5 C2 C1 111.7(15) . . ?
C5 C2 C3 111.0(16) . . ?
C1 C2 C3 115.2(14) . . ?
C5 C2 C4 107.1(16) . . ?
C1 C2 C4 105.3(14) . . ?
C3 C2 C4 106.0(15) . . ?
C2 C3 H3A 109.5 . . ?
C2 C3 H3B 109.5 . . ?
H3A C3 H3B 109.5 . . ?
C2 C3 H3C 109.5 . . ?
H3A C3 H3C 109.5 . . ?
H3B C3 H3C 109.5 . . ?
C2 C4 H4A 109.5 . . ?
C2 C4 H4B 109.5 . . ?
H4A C4 H4B 109.5 . . ?
C2 C4 H4C 109.5 . . ?
H4A C4 H4C 109.5 . . ?
H4B C4 H4C 109.5 . . ?
C2 C5 H5A 109.5 . . ?
C2 C5 H5B 109.5 . . ?
H5A C5 H5B 109.5 . . ?
C2 C5 H5C 109.5 . . ?
H5A C5 H5C 109.5 . . ?
H5B C5 H5C 109.5 . . ?
N2 C6 O2 122.2(15) . . ?
N2 C6 C7 122.8(12) . . ?
O2 C6 C7 115.0(13) . . ?
C6 C7 C10 112.0(12) . . ?
C6 C7 C9 108.0(12) . . ?
C10 C7 C9 108.3(13) . . ?
C6 C7 C8 108.1(13) . . ?
C10 C7 C8 110.1(13) . . ?
C9 C7 C8 110.3(13) . . ?
C7 C8 H8A 109.5 . . ?
C7 C8 H8B 109.5 . . ?
H8A C8 H8B 109.5 . . ?
C7 C8 H8C 109.5 . . ?
H8A C8 H8C 109.5 . . ?
H8B C8 H8C 109.5 . . ?
C7 C9 H9A 109.5 . . ?
C7 C9 H9B 109.5 . . ?
H9A C9 H9B 109.5 . . ?
C7 C9 H9C 109.5 . . ?
H9A C9 H9C 109.5 . . ?
H9B C9 H9C 109.5 . . ?
C7 C10 H10A 109.5 . . ?
C7 C10 H10B 109.5 . . ?
H10A C10 H10B 109.5 . . ?
C7 C10 H10C 109.5 . . ?
H10A C10 H10C 109.5 . . ?
H10B C10 H10C 109.5 . . ?
N3 C11 C13 116.7(15) . . ?
N3 C11 C12 107.0(15) . . ?
C13 C11 C12 120.8(17) . . ?
N3 C11 H11 103.3 . . ?
C13 C11 H11 103.3 . . ?
C12 C11 H11 103.3 . . ?
N4 C12 C11 114.9(15) . . ?
N4 C12 H12A 108.5 . . ?
C11 C12 H12A 108.5 . . ?
N4 C12 H12B 108.5 . . ?
C11 C12 H12B 108.5 . . ?
H12A C12 H12B 107.5 . . ?
C11 C13 H13A 109.5 . . ?
C11 C13 H13B 109.5 . . ?
H13A C13 H13B 109.5 . . ?
C11 C13 H13C 109.5 . . ?
H13A C13 H13C 109.5 . . ?
H13B C13 H13C 109.5 . . ?

loop_
_geom_bond_atom_site_label_1
_geom_bond_atom_site_label_2
_geom_bond_distance
_geom_bond_site_symmetry_2
_geom_bond_publ_flag
Pd1 O2 1.998(10) 2_676 ?
Pd1 O2 1.998(10) . ?
Pd1 O1 2.009(11) . ?
Pd1 O1 2.009(11) 2_676 ?
Pd1 Pt1 2.6613(10) . ?
Pd1 Pt1 2.6613(10) 2_676 ?
Pt1 N2 2.005(13) . ?
Pt1 N1 2.021(14) . ?
Pt1 N3 2.056(14) . ?
Pt1 N4 2.062(14) . ?
N1 C1 1.29(2) . ?
N1 H1 0.8600 . ?
N2 C6 1.302(19) . ?
N2 H2 0.8600 . ?
N3 C11 1.44(2) . ?
N3 H3D 0.9000 . ?
N3 H3E 0.9000 . ?
N4 C12 1.49(2) . ?
N4 H4D 0.9000 . ?
N4 H4E 0.9000 . ?
N5 O5 1.232(11) . ?
N5 O4 1.240(12) . ?
N5 O3 1.249(11) . ?
N6 O8 1.186(12) . ?
N6 O6 1.252(12) . ?
N6 O7 1.307(12) . ?
O1 C1 1.321(17) . ?
O2 C6 1.306(16) . ?
C1 C2 1.50(2) . ?
C2 C5 1.49(2) . ?
C2 C3 1.50(2) . ?
C2 C4 1.60(2) . ?
C3 H3A 0.9600 . ?
C3 H3B 0.9600 . ?
C3 H3C 0.9600 . ?
C4 H4A 0.9600 . ?
C4 H4B 0.9600 . ?
C4 H4C 0.9600 . ?
C5 H5A 0.9600 . ?
C5 H5B 0.9600 . ?
C5 H5C 0.9600 . ?
C6 C7 1.52(2) . ?
C7 C10 1.546(19) . ?
C7 C9 1.55(2) . ?
C7 C8 1.55(2) . ?
C8 H8A 0.9600 . ?
C8 H8B 0.9600 . ?
C8 H8C 0.9600 . ?
C9 H9A 0.9600 . ?
C9 H9B 0.9600 . ?
C9 H9C 0.9600 . ?
C10 H10A 0.9600 . ?
C10 H10B 0.9600 . ?
C10 H10C 0.9600 . ?
C11 C13 1.44(3) . ?
C11 C12 1.495(15) . ?
C11 H11 0.9800 . ?
C12 H12A 0.9700 . ?
C12 H12B 0.9700 . ?
C13 H13A 0.9600 . ?
C13 H13B 0.9600 . ?
C13 H13C 0.9600 . ?

loop_
_geom_torsion_atom_site_label_1
_geom_torsion_atom_site_label_2
_geom_torsion_atom_site_label_3
_geom_torsion_atom_site_label_4
_geom_torsion
_geom_torsion_site_symmetry_1
_geom_torsion_site_symmetry_2
_geom_torsion_site_symmetry_3
_geom_torsion_site_symmetry_4
_geom_torsion_publ_flag
O2 Pd1 Pt1 N2 179.3(5) 2_676 . . . ?
O2 Pd1 Pt1 N2 -0.7(5) . . . . ?
O1 Pd1 Pt1 N2 -90.3(5) . . . . ?
O1 Pd1 Pt1 N2 89.7(5) 2_676 . . . ?
O2 Pd1 Pt1 N1 -87.2(5) 2_676 . . . ?
O2 Pd1 Pt1 N1 92.8(5) . . . . ?
O1 Pd1 Pt1 N1 3.3(5) . . . . ?
O1 Pd1 Pt1 N1 -176.7(5) 2_676 . . . ?
O2 Pd1 Pt1 N3 87.6(5) 2_676 . . . ?
O2 Pd1 Pt1 N3 -92.4(5) . . . . ?
O1 Pd1 Pt1 N3 178.1(4) . . . . ?
O1 Pd1 Pt1 N3 -1.9(4) 2_676 . . . ?
O2 Pd1 Pt1 N4 3.2(5) 2_676 . . . ?
O2 Pd1 Pt1 N4 -176.8(5) . . . . ?
O1 Pd1 Pt1 N4 93.7(5) . . . . ?
O1 Pd1 Pt1 N4 -86.3(5) 2_676 . . . ?
N2 Pt1 N1 C1 78.7(15) . . . . ?
N4 Pt1 N1 C1 -101.2(15) . . . . ?
Pd1 Pt1 N1 C1 -2.9(14) . . . . ?
N1 Pt1 N2 C6 -81.2(14) . . . . ?
N3 Pt1 N2 C6 97.8(14) . . . . ?
Pd1 Pt1 N2 C6 -0.2(13) . . . . ?
N2 Pt1 N3 C11 165.7(11) . . . . ?
N4 Pt1 N3 C11 -14.4(11) . . . . ?
Pd1 Pt1 N3 C11 -112.1(10) . . . . ?
N1 Pt1 N4 C12 169.8(11) . . . . ?
N3 Pt1 N4 C12 -9.1(10) . . . . ?
Pd1 Pt1 N4 C12 88.2(10) . . . . ?
O2 Pd1 O1 C1 87.6(11) 2_676 . . . ?
O2 Pd1 O1 C1 -92.4(11) . . . . ?
Pt1 Pd1 O1 C1 -5.1(11) . . . . ?
Pt1 Pd1 O1 C1 174.9(11) 2_676 . . . ?
O1 Pd1 O2 C6 89.2(11) . . . . ?
O1 Pd1 O2 C6 -90.8(11) 2_676 . . . ?
Pt1 Pd1 O2 C6 1.9(11) . . . . ?
Pt1 Pd1 O2 C6 -178.1(11) 2_676 . . . ?
Pt1 N1 C1 O1 0(2) . . . . ?
Pt1 N1 C1 C2 178.7(12) . . . . ?
Pd1 O1 C1 N1 5(2) . . . . ?
Pd1 O1 C1 C2 -174.4(10) . . . . ?
N1 C1 C2 C5 138.3(18) . . . . ?
O1 C1 C2 C5 -43(2) . . . . ?
N1 C1 C2 C3 11(2) . . . . ?
O1 C1 C2 C3 -170.5(15) . . . . ?
N1 C1 C2 C4 -105.9(18) . . . . ?
O1 C1 C2 C4 73.0(18) . . . . ?
Pt1 N2 C6 O2 2(2) . . . . ?
Pt1 N2 C6 C7 179.2(11) . . . . ?
Pd1 O2 C6 N2 -3(2) . . . . ?
Pd1 O2 C6 C7 179.7(9) . . . . ?
N2 C6 C7 C10 5(2) . . . . ?
O2 C6 C7 C10 -177.4(14) . . . . ?
N2 C6 C7 C9 124.1(16) . . . . ?
O2 C6 C7 C9 -58.2(17) . . . . ?
N2 C6 C7 C8 -116.6(17) . . . . ?
O2 C6 C7 C8 61.1(17) . . . . ?
Pt1 N3 C11 C13 172.6(14) . . . . ?
Pt1 N3 C11 C12 33.7(16) . . . . ?
Pt1 N4 C12 C11 31.7(18) . . . . ?
N3 C11 C12 N4 -44(2) . . . . ?
C13 C11 C12 N4 179.4(16) . . . . ?
